data_7203949
loop_
_publ_author_name
'K\"ubel, Christian'
'Eckhardt, Karin'
'Enkelmann, Volker'
'Wegner, Gerhard'
'M\"ullen, Klaus'

_publ_section_title
;
 Synthesis and crystal packing of large polycyclic aromatic
 hydrocarbons: hexabenzo[bc,ef,hi,kl,no,qr]coronene and
 dibenzo[fg,ij]phenanthro[9,10,1,2,3-pqrst]pentaphene
;
_journal_issue 4
_journal_name_full 'Journal of Materials Chemistry'
_journal_page_first 879
_journal_paper_doi 10.1039/a908941a
_journal_volume 10
_journal_year 2000
_chemical_formula_sum 'C36 H18'
_chemical_formula_weight 450.54
_chemical_name_systematic
;
Dibenzo[fg,ij]phenanthro[3,2,1,10,9-pqrst]pentaphene
;
_space_group_IT_number 15
_symmetry_cell_setting monoclinic
_symmetry_space_group_name_Hall '-C 2yc'
_symmetry_space_group_name_H-M 'C 1 2/c 1'
_atom_sites_solution_hydrogens geom
_atom_sites_solution_primary direct
_atom_sites_solution_secondary difmap
_audit_creation_method CRYSTALS
_cell_angle_alpha 90.00
_cell_angle_beta 106.293(6)
_cell_angle_gamma 90.00
_cell_formula_units_Z 8
_cell_length_a 45.381(1)
_cell_length_b 5.1771(7)
_cell_length_c 18.266(1)
_cell_measurement_reflns_used 25
_cell_measurement_temperature 298(2)
_cell_measurement_theta_max 28.29
_cell_measurement_theta_min 16.38
_cell_volume 4119.1(6)
_computing_cell_refinement 'Cad4 (Nonius)'
_computing_data_collection 'Cad4 (Nonius)'
_computing_data_reduction 'Molen (Nonius)'
_computing_molecular_graphics 'Crystals (Watkin, 1997)'
_computing_publication_material 'Crystals (Watkin, 1997)'
_computing_structure_refinement 'Crystals (Watkin, 1997)'
_computing_structure_solution 'SIR92 (Giacovazzo,1992)'
_diffrn_measurement_device 'Nonius CAD4'
_diffrn_measurement_method 'Theta-2theta scans'
_diffrn_radiation_monochromator graphite
_diffrn_radiation_source 'fine-focus sealed tube'
_diffrn_radiation_type CuK\a
_diffrn_radiation_wavelength 1.5418
_diffrn_reflns_number 4011
_diffrn_reflns_theta_max 66.0
_diffrn_reflns_theta_min 3.0
_exptl_absorpt_coefficient_mu 0.591
_exptl_crystal_colour yellow
_exptl_crystal_density_diffrn 1.453
_exptl_crystal_description plate
_exptl_crystal_size_max 0.40
_exptl_crystal_size_mid 0.20
_exptl_crystal_size_min 0.08
_refine_ls_extinction_coef 16.6(41)
_refine_ls_extinction_method 'Larson 1970 Crystallographic Computing eq 22'
_refine_ls_hydrogen_treatment riding
_refine_ls_matrix_type full
_refine_ls_number_parameters 327
_refine_ls_number_reflns 2079
_refine_ls_R_factor_obs 0.047
_refine_ls_structure_factor_coef F
_refine_ls_weighting_scheme unit
_refine_ls_wR_factor_obs 0.057
_reflns_number_observed 2112
_reflns_number_total 4011
_reflns_observed_criterion >3sigma(F)
_cod_data_source_file a908941a.txt
_cod_data_source_block kueb
_cod_original_cell_volume 4110.1
_cod_original_sg_symbol_H-M C2/c
_cod_database_code 7203949

loop_
_symmetry_equiv_pos_as_xyz
'x, y, z'
'-x, y, -z+1/2'
'x, -y, z+1/2'
'-x, -y, -z'
'1/2+x, 1/2+y, z'
'-x+1/2, 1/2+y, -z+1/2'
'1/2+x, -y+1/2, z+1/2'
'-x+1/2, -y+1/2, -z'

loop_
_atom_site_aniso_label
_atom_site_aniso_U_11
_atom_site_aniso_U_22
_atom_site_aniso_U_33
_atom_site_aniso_U_23
_atom_site_aniso_U_13
_atom_site_aniso_U_12
C2 0.053(1) 0.0167(8) 0.0353(9) -0.0021(7) 0.0115(8) -0.0003(7)
C3 0.054(1) 0.0162(8) 0.0325(8) -0.0038(7) 0.0127(8) -0.0029(7)
C4 0.051(1) 0.0168(8) 0.0328(8) -0.0050(7) 0.0124(7) -0.0028(7)
C5 0.055(1) 0.0173(8) 0.0313(8) -0.0047(7) 0.0119(8) -0.0017(7)
C6 0.054(1) 0.0197(8) 0.0366(9) -0.0035(7) 0.0141(8) -0.0033(7)
C7 0.056(1) 0.0200(8) 0.0396(9) -0.0023(7) 0.0121(8) -0.0003(7)
C12 0.061(1) 0.0193(8) 0.0350(8) -0.0038(7) 0.0129(8) 0.0013(7)
C13 0.057(1) 0.0177(8) 0.0331(9) -0.0050(7) 0.0144(8) -0.0034(7)
C14 0.063(1) 0.0196(8) 0.0334(8) -0.0037(7) 0.0160(8) -0.0029(7)
C18 0.057(1) 0.0243(9) 0.0374(9) -0.0037(7) 0.0146(8) -0.0055(7)
C19 0.053(1) 0.0248(8) 0.0362(8) -0.0055(7) 0.0127(8) -0.0016(7)
C20 0.053(1) 0.0275(9) 0.043(1) -0.0035(8) 0.0150(8) -0.0059(8)
C24 0.052(1) 0.0273(9) 0.0401(9) -0.0026(7) 0.0103(8) 0.0004(8)
C25 0.058(1) 0.0168(8) 0.0319(8) -0.0021(7) 0.0114(8) 0.0004(7)
C26 0.056(1) 0.0254(9) 0.0351(8) -0.0024(7) 0.0095(8) 0.0026(8)
C30 0.063(1) 0.0187(8) 0.0326(8) -0.0030(7) 0.0131(8) 0.0001(8)
C31 0.058(1) 0.0192(8) 0.0395(9) -0.0026(7) 0.0162(8) -0.0041(7)
C32 0.066(1) 0.0192(8) 0.0351(9) -0.0038(7) 0.0177(8) -0.0053(8)
C1 0.049(1) 0.0242(8) 0.0430(9) 0.0011(8) 0.0131(8) -0.0004(8)
C8 0.058(1) 0.031(1) 0.059(1) 0.0081(9) 0.014(1) 0.0017(9)
C9 0.059(1) 0.040(1) 0.064(1) 0.006(1) 0.012(1) 0.0068(9)
C10 0.068(1) 0.034(1) 0.053(1) 0.0083(9) 0.010(1) 0.0103(9)
C11 0.072(1) 0.0300(9) 0.042(1) 0.0057(8) 0.0151(9) 0.0033(9)
C15 0.072(1) 0.0233(9) 0.0410(9) 0.0032(8) 0.0167(9) -0.0035(9)
C16 0.071(1) 0.033(1) 0.048(1) 0.0033(9) 0.021(1) -0.0128(9)
C17 0.059(1) 0.035(1) 0.047(1) 0.0008(9) 0.0166(9) -0.0105(9)
C21 0.056(1) 0.045(1) 0.064(1) 0.007(1) 0.020(1) -0.0074(9)
C22 0.050(1) 0.060(1) 0.076(1) 0.013(1) 0.015(1) 0.000(1)
C23 0.054(1) 0.043(1) 0.058(1) 0.007(1) 0.009(1) 0.0031(9)
C27 0.060(1) 0.037(1) 0.044(1) 0.0030(8) 0.0110(9) 0.0080(9)
C28 0.072(1) 0.032(1) 0.044(1) 0.0067(9) 0.012(1) 0.0109(9)
C29 0.075(1) 0.0244(9) 0.041(1) 0.0036(8) 0.018(1) 0.0008(9)
C33 0.072(1) 0.0257(9) 0.047(1) 0.0036(8) 0.019(1) -0.0068(8)
C34 0.079(1) 0.031(1) 0.054(1) 0.0038(9) 0.027(1) -0.0121(9)
C35 0.064(1) 0.039(1) 0.067(1) 0.002(1) 0.026(1) -0.011(1)
C36 0.061(1) 0.029(1) 0.057(1) 0.0054(9) 0.020(1) -0.0037(8)

loop_
_atom_site_label
_atom_site_fract_x
_atom_site_fract_y
_atom_site_fract_z
_atom_site_U_iso_or_equiv
_atom_site_occupancy
_atom_site_thermal_displace_type
C2 0.09496(4) 0.4288(3) -0.01248(9) 0.0315 1.0000 Uani
C3 0.12707(4) 0.4284(3) 0.00066(9) 0.0302 1.0000 Uani
C4 0.14540(4) 0.2497(3) 0.05362(9) 0.0297 1.0000 Uani
C5 0.13118(4) 0.0732(3) 0.09278(9) 0.0304 1.0000 Uani
C6 0.09909(4) 0.0751(3) 0.0787(1) 0.0333 1.0000 Uani
C7 0.07579(4) 0.6136(3) -0.0664(1) 0.0354 1.0000 Uani
C12 0.08980(4) 0.7890(3) -0.10542(9) 0.0342 1.0000 Uani
C13 0.14139(4) 0.6086(3) -0.03959(9) 0.0314 1.0000 Uani
C14 0.12297(4) 0.7872(3) -0.09221(9) 0.0337 1.0000 Uani
C18 0.17358(4) 0.6099(3) -0.0257(1) 0.0365 1.0000 Uani
C19 0.17810(4) 0.2509(3) 0.06805(9) 0.0358 1.0000 Uani
C20 0.19244(4) 0.4300(3) 0.0297(1) 0.0392 1.0000 Uani
C24 0.19656(4) 0.0738(3) 0.1210(1) 0.0388 1.0000 Uani
C25 0.14974(4) -0.1084(3) 0.14657(9) 0.0315 1.0000 Uani
C26 0.18194(4) -0.1105(3) 0.1606(1) 0.0370 1.0000 Uani
C30 0.13539(4) -0.2871(3) 0.18516(9) 0.0335 1.0000 Uani
C31 0.08407(4) -0.1078(3) 0.1185(1) 0.0345 1.0000 Uani
C32 0.10224(5) -0.2861(3) 0.17077(9) 0.0342 1.0000 Uani
C1 0.08191(4) 0.2523(3) 0.0267(1) 0.0370 1.0000 Uani
C8 0.04402(5) 0.6239(4) -0.0798(1) 0.0475 1.0000 Uani
C9 0.02602(5) 0.7983(4) -0.1298(1) 0.0536 1.0000 Uani
C10 0.03981(5) 0.9709(4) -0.1682(1) 0.0493 1.0000 Uani
C11 0.07075(5) 0.9649(3) -0.1565(1) 0.0447 1.0000 Uani
C15 0.13774(5) 0.9589(3) -0.1294(1) 0.0403 1.0000 Uani
C16 0.16887(5) 0.9571(4) -0.1165(1) 0.0457 1.0000 Uani
C17 0.18687(5) 0.7859(4) -0.0655(1) 0.0449 1.0000 Uani
C21 0.22420(5) 0.4291(4) 0.0465(1) 0.0526 1.0000 Uani
C22 0.24202(5) 0.2581(4) 0.0983(1) 0.0606 1.0000 Uani
C23 0.22814(5) 0.0822(4) 0.1348(1) 0.0520 1.0000 Uani
C27 0.19925(5) -0.2924(4) 0.2117(1) 0.0461 1.0000 Uani
C28 0.18524(5) -0.4659(4) 0.2483(1) 0.0461 1.0000 Uani
C29 0.15413(5) -0.4629(3) 0.2358(1) 0.0417 1.0000 Uani
C33 0.08718(5) -0.4605(4) 0.2077(1) 0.0429 1.0000 Uani
C34 0.05615(5) -0.4625(4) 0.1937(1) 0.0477 1.0000 Uani
C35 0.03820(5) -0.2883(4) 0.1418(1) 0.0518 1.0000 Uani
C36 0.05223(5) -0.1145(4) 0.1053(1) 0.0457 1.0000 Uani
H11 0.06023(4) 0.2528(3) 0.0173(1) 0.054(2) 1.0000 Uiso
H81 0.03461(5) 0.5062(4) -0.0534(1) 0.068(2) 1.0000 Uiso
H91 0.00442(5) 0.8025(4) -0.1377(1) 0.073(2) 1.0000 Uiso
H101 0.02767(5) 1.0922(4) -0.2028(1) 0.072(2) 1.0000 Uiso
H111 0.07983(5) 1.0830(3) -0.1836(1) 0.064(2) 1.0000 Uiso
H151 0.12573(5) 1.0783(3) -0.1649(1) 0.062(2) 1.0000 Uiso
H161 0.17825(5) 1.0760(4) -0.1426(1) 0.066(2) 1.0000 Uiso
H171 0.20851(5) 0.7867(4) -0.0568(1) 0.064(2) 1.0000 Uiso
H211 0.23390(5) 0.5479(4) 0.0211(1) 0.074(2) 1.0000 Uiso
H221 0.26374(5) 0.2637(4) 0.1092(1) 0.082(2) 1.0000 Uiso
H231 0.24054(5) -0.0362(4) 0.1700(1) 0.073(2) 1.0000 Uiso
H271 0.22093(5) -0.2950(4) 0.2210(1) 0.066(2) 1.0000 Uiso
H281 0.19729(5) -0.5877(4) 0.2830(1) 0.066(2) 1.0000 Uiso
H291 0.14483(5) -0.5833(3) 0.2617(1) 0.063(2) 1.0000 Uiso
H331 0.09919(5) -0.5797(4) 0.2433(1) 0.063(2) 1.0000 Uiso
H341 0.04669(5) -0.5813(4) 0.2197(1) 0.071(2) 1.0000 Uiso
H351 0.01650(5) -0.2897(4) 0.1319(1) 0.073(2) 1.0000 Uiso
H361 0.03999(5) 0.0028(4) 0.0694(1) 0.066(2) 1.0000 Uiso

loop_
_atom_type_symbol
_atom_type_description
_atom_type_scat_dispersion_real
_atom_type_scat_dispersion_imag
_atom_type_scat_source
C C 0.0033 0.0016 'International Tables Vol C Tables 4.2.6.8 and 6.1.1.4'
H H 0.0000 0.0000 'International Tables Vol C Tables 4.2.6.8 and 6.1.1.4'

loop_
_geom_angle_atom_site_label_1
_geom_angle_site_symmetry_1
_geom_angle_atom_site_label_2
_geom_angle_site_symmetry_2
_geom_angle_atom_site_label_3
_geom_angle_site_symmetry_3
_geom_angle
_geom_angle_publ_flag
C3 . C2 . C7 . 120.3(1) no
C3 . C2 . C1 . 118.7(2) no
C7 . C2 . C1 . 121.0(2) no
C2 . C3 . C4 . 119.7(2) no
C2 . C3 . C13 . 120.1(2) no
C4 . C3 . C13 . 120.2(2) no
C3 . C4 . C5 . 119.8(2) no
C3 . C4 . C19 . 119.9(1) no
C5 . C4 . C19 . 120.2(2) no
C4 . C5 . C6 . 119.8(2) no
C4 . C5 . C25 . 119.9(2) no
C6 . C5 . C25 . 120.3(2) no
C5 . C6 . C31 . 120.3(2) no
C5 . C6 . C1 . 118.9(2) no
C31 . C6 . C1 . 120.8(2) no
C2 . C7 . C12 . 119.4(2) no
C2 . C7 . C8 . 122.0(2) no
C12 . C7 . C8 . 118.5(2) no
C7 . C12 . C14 . 120.2(2) no
C7 . C12 . C11 . 118.0(2) no
C14 . C12 . C11 . 121.7(2) no
C3 . C13 . C14 . 119.9(2) no
C3 . C13 . C18 . 120.1(2) no
C14 . C13 . C18 . 120.0(2) no
C12 . C14 . C13 . 120.0(2) no
C12 . C14 . C15 . 122.0(2) no
C13 . C14 . C15 . 118.0(2) no
C13 . C18 . C20 . 119.8(2) no
C13 . C18 . C17 . 118.9(2) no
C20 . C18 . C17 . 121.3(2) no
C4 . C19 . C20 . 120.3(2) no
C4 . C19 . C24 . 120.3(2) no
C20 . C19 . C24 . 119.4(2) no
C18 . C20 . C19 . 119.7(2) no
C18 . C20 . C21 . 121.7(2) no
C19 . C20 . C21 . 118.6(2) no
C19 . C24 . C26 . 119.6(2) no
C19 . C24 . C23 . 119.1(2) no
C26 . C24 . C23 . 121.3(2) no
C5 . C25 . C26 . 120.3(2) no
C5 . C25 . C30 . 119.8(2) no
C26 . C25 . C30 . 119.9(2) no
C24 . C26 . C25 . 119.7(2) no
C24 . C26 . C27 . 121.3(2) no
C25 . C26 . C27 . 119.0(2) no
C25 . C30 . C32 . 120.1(2) no
C25 . C30 . C29 . 118.1(2) no
C32 . C30 . C29 . 121.8(2) no
C6 . C31 . C32 . 119.3(2) no
C6 . C31 . C36 . 122.0(2) no
C32 . C31 . C36 . 118.6(2) no
C30 . C32 . C31 . 120.2(2) no
C30 . C32 . C33 . 121.8(2) no
C31 . C32 . C33 . 118.1(2) no
C2 . C1 . C6 . 123.1(2) no
C7 . C8 . C9 . 122.2(2) no
C8 . C9 . C10 . 119.3(2) no
C9 . C10 . C11 . 119.9(2) no
C12 . C11 . C10 . 122.1(2) no
C14 . C15 . C16 . 121.7(2) no
C15 . C16 . C17 . 120.7(2) no
C18 . C17 . C16 . 120.6(2) no
C20 . C21 . C22 . 121.7(2) no
C21 . C22 . C23 . 119.7(2) no
C24 . C23 . C22 . 121.4(2) no
C26 . C27 . C28 . 120.8(2) no
C27 . C28 . C29 . 120.5(2) no
C30 . C29 . C28 . 121.7(2) no
C32 . C33 . C34 . 122.0(2) no
C33 . C34 . C35 . 120.0(2) no
C34 . C35 . C36 . 119.4(2) no
C31 . C36 . C35 . 121.9(2) no

loop_
_geom_bond_atom_site_label_1
_geom_bond_site_symmetry_1
_geom_bond_atom_site_label_2
_geom_bond_site_symmetry_2
_geom_bond_distance
_geom_bond_publ_flag
C2 . C3 . 1.409(3) yes
C2 . C7 . 1.470(2) yes
C2 . C1 . 1.392(2) yes
C3 . C4 . 1.426(2) yes
C3 . C13 . 1.449(2) yes
C4 . C5 . 1.422(2) yes
C4 . C19 . 1.433(2) yes
C5 . C6 . 1.406(3) yes
C5 . C25 . 1.447(2) yes
C6 . C31 . 1.473(2) yes
C6 . C1 . 1.391(2) yes
C7 . C12 . 1.410(2) yes
C7 . C8 . 1.394(3) yes
C12 . C14 . 1.456(3) yes
C12 . C11 . 1.413(2) yes
C13 . C14 . 1.424(2) yes
C13 . C18 . 1.411(3) yes
C14 . C15 . 1.398(2) yes
C18 . C20 . 1.463(3) yes
C18 . C17 . 1.403(2) yes
C19 . C20 . 1.424(2) yes
C19 . C24 . 1.422(2) yes
C20 . C21 . 1.387(3) yes
C24 . C26 . 1.464(2) yes
C24 . C23 . 1.384(3) yes
C25 . C26 . 1.411(3) yes
C25 . C30 . 1.426(2) yes
C26 . C27 . 1.402(2) yes
C30 . C32 . 1.453(3) yes
C30 . C29 . 1.402(2) yes
C31 . C32 . 1.415(2) yes
C31 . C36 . 1.397(3) yes
C32 . C33 . 1.412(3) yes
C8 . C9 . 1.378(3) yes
C9 . C10 . 1.389(3) yes
C10 . C11 . 1.360(3) yes
C15 . C16 . 1.366(3) yes
C16 . C17 . 1.376(3) yes
C21 . C22 . 1.380(3) yes
C22 . C23 . 1.381(3) yes
C27 . C28 . 1.378(3) yes
C28 . C29 . 1.365(3) yes
C33 . C34 . 1.359(3) yes
C34 . C35 . 1.394(3) yes
C35 . C36 . 1.378(3) yes

loop_
_cod_related_entry_id
_cod_related_entry_database
_cod_related_entry_code
1 ChemSpider 119770
